data_4309047
loop_
_publ_author_name
'Malcolm H. Chisholm'
'Judith C. Gallucci'
'Hongfeng Yin'
'Hongshi Zhen'

_publ_section_title
;
Arylzinc Alkoxides: [ArZnOCHP]2 and Ar2Zn3(OCHP)4 When Ar =
C6H5, p-CF3C6H4, 2,4,6-Me3C6H2, and C6F5
;
_journal_name_full 'Inorganic Chemistry'
_journal_page_first 4777
_journal_page_last 4785
_journal_paper_doi 10.1021/ic048332i
_journal_volume 44
_journal_year 2005
_chemical_formula_sum 'C26 H30 F10 O2 Zn2'
_chemical_formula_weight 695.24
_chemical_name_systematic
; 
 ? 
;
_space_group_IT_number 2
_symmetry_cell_setting triclinic
_symmetry_space_group_name_Hall '-P 1'
_symmetry_space_group_name_H-M 'P -1'
_atom_sites_solution_hydrogens geom
_atom_sites_solution_primary heavy
_atom_sites_solution_secondary difmap
_audit_creation_method SHELXL-93
_cell_angle_alpha 114.135(1)
_cell_angle_beta 95.441(1)
_cell_angle_gamma 104.636(1)
_cell_formula_units_Z 1
_cell_length_a 7.8035(1)
_cell_length_b 9.7433(1)
_cell_length_c 11.0728(1)
_cell_measurement_temperature 200(2)
_cell_volume 724.403(16)
_computing_cell_refinement 'DENZO (Otwinowski & Minor, 1997)'
_computing_data_collection 'COLLECT (Nonius, 1999)'
_computing_data_reduction 'DENZO (Otwinowski & Minor, 1997)'
_computing_structure_refinement 'SHELXL-93 (Sheldrick, 1993)'
_computing_structure_solution 'SHELXS-86 (Sheldrick, 1990)'
_diffrn_ambient_temperature 200(2)
_diffrn_measurement_device 'Nonius Kappa CCD'
_diffrn_measurement_method 'phi and omega scans'
_diffrn_radiation_monochromator graphite
_diffrn_radiation_source 'fine-focus sealed tube'
_diffrn_radiation_type MoK\a
_diffrn_radiation_wavelength 0.71073
_diffrn_reflns_av_R_equivalents 0.028
_diffrn_reflns_av_sigmaI/netI 0.0223
_diffrn_reflns_limit_h_max 10
_diffrn_reflns_limit_h_min -10
_diffrn_reflns_limit_k_max 12
_diffrn_reflns_limit_k_min -12
_diffrn_reflns_limit_l_max 14
_diffrn_reflns_limit_l_min -14
_diffrn_reflns_number 18855
_diffrn_reflns_theta_max 27.50
_diffrn_reflns_theta_min 2.42
_exptl_absorpt_coefficient_mu 1.742
_exptl_crystal_colour colorless
_exptl_crystal_density_diffrn 1.594
_exptl_crystal_description plate
_exptl_crystal_F_000 352
_exptl_crystal_size_max 0.31
_exptl_crystal_size_mid 0.23
_exptl_crystal_size_min 0.15
_refine_diff_density_max 0.290
_refine_diff_density_min -0.258
_refine_ls_extinction_method none
_refine_ls_goodness_of_fit_all 1.044
_refine_ls_goodness_of_fit_obs 1.069
_refine_ls_matrix_type full
_refine_ls_number_parameters 185
_refine_ls_number_reflns 3322
_refine_ls_number_restraints 0
_refine_ls_restrained_S_all 1.044
_refine_ls_restrained_S_obs 1.069
_refine_ls_R_factor_all 0.0292
_refine_ls_R_factor_obs 0.0242
_refine_ls_shift/esd_max 0.000
_refine_ls_shift/esd_mean 0.000
_refine_ls_structure_factor_coef Fsqd
_refine_ls_weighting_details 'w=1/[\s^2^(Fo^2^)+(0.0294P)^2^+0.1939P] where P=(Fo^2^+2Fc^2^)/3'
_refine_ls_weighting_scheme calc
_refine_ls_wR_factor_all 0.0627
_refine_ls_wR_factor_obs 0.0606
_reflns_number_observed 2977
_reflns_number_total 3322
_reflns_observed_criterion >2sigma(I)
_cod_data_source_file ic048332isi20041124_045022.cif
_cod_data_source_block Chisholm1019
_cod_depositor_comments
;
The following automatic conversions were performed:

'_refine_ls_weighting_scheme' value 'calc
w=1/[\s^2^(Fo^2^)+(0.0294P)^2^+0.1939P] where P=(Fo^2^+2Fc^2^)/3' was
changed to 'calc'. New tag '_refine_ls_weighting_details' was
created. The value of the new tag was set to
'w=1/[\s^2^(Fo^2^)+(0.0294P)^2^+0.1939P] where P=(Fo^2^+2Fc^2^)/3'.

Automatic conversion script
Id: cif_fix_values 3143 2015-03-26 13:38:13Z robertas 
;
_cod_original_cell_volume 724.403(14)
_cod_database_code 4309047

loop_
_symmetry_equiv_pos_as_xyz
'x, y, z'
'-x, -y, -z'

loop_
_atom_site_aniso_label
_atom_site_aniso_U_11
_atom_site_aniso_U_22
_atom_site_aniso_U_33
_atom_site_aniso_U_23
_atom_site_aniso_U_13
_atom_site_aniso_U_12
Zn 0.04959(13) 0.02107(10) 0.03127(11) 0.00793(8) 0.01191(8) 0.00455(8)
F1 0.0547(7) 0.0632(7) 0.0542(7) 0.0176(6) 0.0181(5) 0.0169(6)
F2 0.0781(9) 0.0677(8) 0.0523(7) 0.0105(6) -0.0050(6) -0.0212(7)
F3 0.169(2) 0.0336(6) 0.0447(7) -0.0052(5) 0.0227(8) 0.0158(8)
F4 0.1395(13) 0.0781(9) 0.0671(8) 0.0351(7) 0.0540(9) 0.0764(9)
F5 0.0562(7) 0.0787(8) 0.0622(7) 0.0286(7) 0.0162(6) 0.0254(6)
O 0.0643(7) 0.0229(5) 0.0326(6) 0.0115(4) 0.0205(5) 0.0039(5)
C1 0.0552(10) 0.0241(7) 0.0262(7) 0.0102(6) 0.0121(7) 0.0072(6)
C2 0.0560(10) 0.0342(8) 0.0324(8) 0.0127(7) 0.0145(7) 0.0084(7)
C3 0.0698(13) 0.0394(9) 0.0331(9) 0.0114(8) 0.0058(8) -0.0050(9)
C4 0.104(2) 0.0258(8) 0.0295(8) 0.0046(7) 0.0151(10) 0.0117(10)
C5 0.100(2) 0.0446(10) 0.0389(9) 0.0217(8) 0.0323(10) 0.0396(11)
C6 0.0614(11) 0.0404(9) 0.0348(8) 0.0190(7) 0.0155(8) 0.0184(8)
C7 0.0527(9) 0.0256(7) 0.0311(7) 0.0123(6) 0.0186(7) 0.0083(6)
C8 0.0502(10) 0.0394(9) 0.0421(9) 0.0184(8) 0.0165(8) 0.0071(7)
C9 0.0598(13) 0.083(2) 0.0671(14) 0.0344(13) 0.0178(11) 0.0271(12)
C10 0.0648(13) 0.0700(14) 0.0740(15) 0.0419(12) 0.0280(11) -0.0005(11)
C11 0.0578(11) 0.0390(9) 0.0371(9) 0.0168(7) 0.0127(8) 0.0120(8)
C12 0.0760(14) 0.0481(10) 0.0559(11) 0.0222(9) 0.0159(10) 0.0303(10)
C13 0.0624(13) 0.0634(14) 0.0615(13) 0.0126(11) -0.0036(11) 0.0096(11)

loop_
_atom_site_label
_atom_site_type_symbol
_atom_site_fract_x
_atom_site_fract_y
_atom_site_fract_z
_atom_site_U_iso_or_equiv
_atom_site_thermal_displace_type
_atom_site_occupancy
_atom_site_calc_flag
_atom_site_refinement_flags
_atom_site_disorder_group
Zn Zn 0.06292(3) 0.16041(2) 0.10862(2) 0.03652(7) Uani 1 d . .
F1 F 0.4483(2) 0.38491(14) 0.27536(12) 0.0604(3) Uani 1 d . .
F2 F 0.5616(2) 0.6795(2) 0.48205(13) 0.0826(4) Uani 1 d . .
F3 F 0.3169(3) 0.82732(14) 0.57647(13) 0.0941(5) Uani 1 d . .
F4 F -0.0431(2) 0.6778(2) 0.46224(14) 0.0831(4) Uani 1 d . .
F5 F -0.1579(2) 0.3814(2) 0.25404(13) 0.0658(3) Uani 1 d . .
O O 0.0747(2) 0.04846(12) -0.07650(11) 0.0416(3) Uani 1 d . .
C1 C 0.1416(2) 0.3734(2) 0.25736(15) 0.0365(3) Uani 1 d . .
C2 C 0.3218(2) 0.4548(2) 0.3194(2) 0.0426(4) Uani 1 d . .
C3 C 0.3828(3) 0.6055(2) 0.4254(2) 0.0542(5) Uani 1 d . .
C4 C 0.2600(4) 0.6797(2) 0.4730(2) 0.0579(5) Uani 1 d . .
C5 C 0.0786(3) 0.6048(2) 0.4154(2) 0.0556(5) Uani 1 d . .
C6 C 0.0225(3) 0.4527(2) 0.3087(2) 0.0440(4) Uani 1 d . .
C7 C 0.1484(2) 0.1045(2) -0.1682(2) 0.0368(3) Uani 1 d . .
H7 H 0.1654(2) 0.0121(2) -0.2444(2) 0.044 Uiso 1 calc R .
C8 C 0.3361(2) 0.2271(2) -0.0950(2) 0.0449(4) Uani 1 d . .
H8 H 0.3224(2) 0.3152(2) -0.0130(2) 0.054 Uiso 1 calc R .
C9 C 0.4632(3) 0.1545(3) -0.0475(2) 0.0685(6) Uani 1 d . .
H9A H 0.5809(9) 0.2364(6) 0.0032(15) 0.103 Uiso 1 calc R .
H9B H 0.4806(19) 0.0690(14) -0.1265(3) 0.103 Uiso 1 calc R .
H9C H 0.4101(12) 0.1113(19) 0.0113(15) 0.103 Uiso 1 calc R .
C10 C 0.4200(3) 0.2980(3) -0.1847(2) 0.0698(6) Uani 1 d . .
H10A H 0.5458(8) 0.3655(18) -0.1390(9) 0.105 Uiso 1 calc R .
H10B H 0.3497(15) 0.3617(18) -0.2006(15) 0.105 Uiso 1 calc R .
H10C H 0.4179(23) 0.2121(3) -0.2717(8) 0.105 Uiso 1 calc R .
C11 C 0.0125(3) 0.1603(2) -0.2296(2) 0.0453(4) Uani 1 d . .
H11 H 0.0668(3) 0.1926(2) -0.2960(2) 0.054 Uiso 1 calc R .
C12 C -0.0241(3) 0.3043(2) -0.1253(2) 0.0582(5) Uani 1 d . .
H12A H -0.1121(15) 0.3339(11) -0.1707(3) 0.087 Uiso 1 calc R .
H12B H 0.0896(5) 0.3933(6) -0.0818(10) 0.087 Uiso 1 calc R .
H12C H -0.0734(19) 0.2782(6) -0.0563(8) 0.087 Uiso 1 calc R .
C13 C -0.1652(3) 0.0247(3) -0.3091(2) 0.0715(6) Uani 1 d . .
H13A H -0.2424(11) 0.0583(8) -0.3590(15) 0.107 Uiso 1 calc R .
H13B H -0.2284(12) -0.0032(14) -0.2459(3) 0.107 Uiso 1 calc R .
H13C H -0.1386(3) -0.0679(8) -0.3733(13) 0.107 Uiso 1 calc R .

loop_
_atom_type_symbol
_atom_type_description
_atom_type_scat_dispersion_real
_atom_type_scat_dispersion_imag
_atom_type_scat_source
C C 0.0033 0.0016 'International Tables Vol C Tables 4.2.6.8 and 6.1.1.4'
H H 0.0000 0.0000 'International Tables Vol C Tables 4.2.6.8 and 6.1.1.4'
F F 0.0171 0.0103 'International Tables Vol C Tables 4.2.6.8 and 6.1.1.4'
O O 0.0106 0.0060 'International Tables Vol C Tables 4.2.6.8 and 6.1.1.4'
Zn Zn 0.2839 1.4301 'International Tables Vol C Tables 4.2.6.8 and 6.1.1.4'

loop_
_geom_angle_atom_site_label_1
_geom_angle_atom_site_label_2
_geom_angle_atom_site_label_3
_geom_angle
_geom_angle_site_symmetry_1
_geom_angle_site_symmetry_3
_geom_angle_publ_flag
O Zn O 81.65(4) 2 . ?
O Zn C1 137.37(5) 2 . ?
O Zn C1 140.98(5) . . ?
O Zn Zn 40.84(3) 2 2 ?
O Zn Zn 40.80(3) . 2 ?
C1 Zn Zn 178.14(5) . 2 ?
C7 O Zn 130.21(9) . 2 ?
C7 O Zn 131.19(9) . . ?
Zn O Zn 98.36(4) 2 . ?
C2 C1 C6 115.35(15) . . ?
C2 C1 Zn 121.82(12) . . ?
C6 C1 Zn 122.83(13) . . ?
F1 C2 C1 119.16(15) . . ?
F1 C2 C3 117.3(2) . . ?
C1 C2 C3 123.5(2) . . ?
F2 C3 C4 120.0(2) . . ?
F2 C3 C2 120.8(2) . . ?
C4 C3 C2 119.1(2) . . ?
F3 C4 C3 120.1(2) . . ?
F3 C4 C5 119.8(2) . . ?
C3 C4 C5 120.1(2) . . ?
F4 C5 C4 120.3(2) . . ?
F4 C5 C6 120.8(2) . . ?
C4 C5 C6 119.0(2) . . ?
F5 C6 C1 119.5(2) . . ?
F5 C6 C5 117.6(2) . . ?
C1 C6 C5 122.9(2) . . ?
O C7 C8 108.79(13) . . ?
O C7 C11 110.13(13) . . ?
C8 C7 C11 115.62(13) . . ?
O C7 H7 107.32(7) . . ?
C8 C7 H7 107.32(9) . . ?
C11 C7 H7 107.32(9) . . ?
C9 C8 C7 110.8(2) . . ?
C9 C8 C10 109.9(2) . . ?
C7 C8 C10 111.8(2) . . ?
C9 C8 H8 108.08(11) . . ?
C7 C8 H8 108.08(9) . . ?
C10 C8 H8 108.08(12) . . ?
C8 C9 H9A 109.47(12) . . ?
C8 C9 H9B 109.47(11) . . ?
H9A C9 H9B 109.5 . . ?
C8 C9 H9C 109.47(11) . . ?
H9A C9 H9C 109.5 . . ?
H9B C9 H9C 109.5 . . ?
C8 C10 H10A 109.47(12) . . ?
C8 C10 H10B 109.47(12) . . ?
H10A C10 H10B 109.5 . . ?
C8 C10 H10C 109.47(12) . . ?
H10A C10 H10C 109.5 . . ?
H10B C10 H10C 109.5 . . ?
C12 C11 C13 110.7(2) . . ?
C12 C11 C7 113.43(15) . . ?
C13 C11 C7 111.0(2) . . ?
C12 C11 H11 107.14(10) . . ?
C13 C11 H11 107.14(12) . . ?
C7 C11 H11 107.14(9) . . ?
C11 C12 H12A 109.47(11) . . ?
C11 C12 H12B 109.47(11) . . ?
H12A C12 H12B 109.5 . . ?
C11 C12 H12C 109.47(10) . . ?
H12A C12 H12C 109.5 . . ?
H12B C12 H12C 109.5 . . ?
C11 C13 H13A 109.47(12) . . ?
C11 C13 H13B 109.47(12) . . ?
H13A C13 H13B 109.5 . . ?
C11 C13 H13C 109.47(12) . . ?
H13A C13 H13C 109.5 . . ?
H13B C13 H13C 109.5 . . ?

loop_
_geom_bond_atom_site_label_1
_geom_bond_atom_site_label_2
_geom_bond_distance
_geom_bond_site_symmetry_2
_geom_bond_publ_flag
Zn O 1.9113(10) 2 ?
Zn O 1.9126(10) . ?
Zn C1 1.9402(15) . ?
Zn Zn 2.8937(3) 2 ?
F1 C2 1.355(2) . ?
F2 C3 1.347(2) . ?
F3 C4 1.346(2) . ?
F4 C5 1.345(2) . ?
F5 C6 1.353(2) . ?
O C7 1.437(2) . ?
O Zn 1.9113(10) 2 ?
C1 C2 1.373(2) . ?
C1 C6 1.374(2) . ?
C2 C3 1.375(2) . ?
C3 C4 1.361(3) . ?
C4 C5 1.368(3) . ?
C5 C6 1.388(3) . ?
C7 C8 1.526(2) . ?
C7 C11 1.530(2) . ?
C7 H7 1.00 . ?
C8 C9 1.523(3) . ?
C8 C10 1.532(2) . ?
C8 H8 1.00 . ?
C9 H9A 0.98 . ?
C9 H9B 0.98 . ?
C9 H9C 0.98 . ?
C10 H10A 0.98 . ?
C10 H10B 0.98 . ?
C10 H10C 0.98 . ?
C11 C12 1.524(3) . ?
C11 C13 1.528(3) . ?
C11 H11 1.00 . ?
C12 H12A 0.98 . ?
C12 H12B 0.98 . ?
C12 H12C 0.98 . ?
C13 H13A 0.98 . ?
C13 H13B 0.98 . ?
C13 H13C 0.98 . ?

loop_
_geom_torsion_atom_site_label_1
_geom_torsion_atom_site_label_2
_geom_torsion_atom_site_label_3
_geom_torsion_atom_site_label_4
_geom_torsion
_geom_torsion_site_symmetry_1
_geom_torsion_site_symmetry_2
_geom_torsion_site_symmetry_3
_geom_torsion_site_symmetry_4
_geom_torsion_publ_flag
O Zn O C7 174.6(2) 2 . . . ?
C1 Zn O C7 -4.5(2) . . . . ?
Zn Zn O C7 174.6(2) 2 . . . ?
O Zn O Zn 0.0 2 . . 2 ?
C1 Zn O Zn -179.18(8) . . . 2 ?
Zn Zn O Zn 0.0 2 . . 2 ?
O Zn C1 C2 113.75(13) 2 . . . ?
O Zn C1 C2 -67.4(2) . . . . ?
Zn Zn C1 C2 129.3(15) 2 . . . ?
O Zn C1 C6 -65.7(2) 2 . . . ?
O Zn C1 C6 113.10(14) . . . . ?
Zn Zn C1 C6 -50.1(17) 2 . . . ?
C6 C1 C2 F1 179.75(14) . . . . ?
Zn C1 C2 F1 0.3(2) . . . . ?
C6 C1 C2 C3 -0.2(2) . . . . ?
Zn C1 C2 C3 -179.72(13) . . . . ?
F1 C2 C3 F2 0.2(2) . . . . ?
C1 C2 C3 F2 -179.8(2) . . . . ?
F1 C2 C3 C4 -179.8(2) . . . . ?
C1 C2 C3 C4 0.1(3) . . . . ?
F2 C3 C4 F3 0.1(3) . . . . ?
C2 C3 C4 F3 -179.9(2) . . . . ?
F2 C3 C4 C5 179.9(2) . . . . ?
C2 C3 C4 C5 -0.1(3) . . . . ?
F3 C4 C5 F4 -0.3(3) . . . . ?
C3 C4 C5 F4 179.9(2) . . . . ?
F3 C4 C5 C6 179.9(2) . . . . ?
C3 C4 C5 C6 0.2(3) . . . . ?
C2 C1 C6 F5 -179.82(14) . . . . ?
Zn C1 C6 F5 -0.3(2) . . . . ?
C2 C1 C6 C5 0.3(2) . . . . ?
Zn C1 C6 C5 179.77(13) . . . . ?
F4 C5 C6 F5 0.1(2) . . . . ?
C4 C5 C6 F5 179.8(2) . . . . ?
F4 C5 C6 C1 180.0(2) . . . . ?
C4 C5 C6 C1 -0.3(3) . . . . ?
Zn O C7 C8 -140.54(12) 2 . . . ?
Zn O C7 C8 46.4(2) . . . . ?
Zn O C7 C11 91.78(15) 2 . . . ?
Zn O C7 C11 -81.3(2) . . . . ?
O C7 C8 C9 59.7(2) . . . . ?
C11 C7 C8 C9 -175.84(15) . . . . ?
O C7 C8 C10 -177.4(2) . . . . ?
C11 C7 C8 C10 -52.9(2) . . . . ?
O C7 C11 C12 64.9(2) . . . . ?
C8 C7 C11 C12 -58.9(2) . . . . ?
O C7 C11 C13 -60.4(2) . . . . ?
C8 C7 C11 C13 175.8(2) . . . . ?
